data_7110591
loop_
_publ_author_name
'Lancaster, Simon J.'
'Walker, Dennis A.'
'Thornton-Pett, Mark'
'Bochmann, Manfred'

_publ_section_title
;
 New weakly coordinating counter anions for high activity polymerisation
 catalysts: [(C6F5)3B--CN--B(C6F5)3]&#x2212; and
 [Ni{CNB(C6F5)3}4]2&#x2212;
;
_journal_issue 16
_journal_name_full 'Chemical Communications'
_journal_page_first 1533
_journal_paper_doi 10.1039/a903788h
_journal_year 1999
_chemical_formula_sum 'C56 H15 B2 F30 N'
_chemical_formula_weight 1293.31
_chemical_name_systematic
; 
 ? 
;
_space_group_IT_number 2
_symmetry_cell_setting triclinic
_symmetry_space_group_name_Hall '-P 1'
_symmetry_space_group_name_H-M 'P -1'
_atom_sites_solution_hydrogens geom
_atom_sites_solution_primary direct
_atom_sites_solution_secondary difmap
_audit_creation_method SHELXL-97
_cell_angle_alpha 116.4370(6)
_cell_angle_beta 90.9440(7)
_cell_angle_gamma 113.6410(5)
_cell_formula_units_Z 2
_cell_length_a 13.3342(2)
_cell_length_b 14.8405(2)
_cell_length_c 15.8631(2)
_cell_measurement_reflns_used 56512
_cell_measurement_temperature 150(2)
_cell_measurement_theta_max 27.5
_cell_measurement_theta_min 2.0
_cell_volume 2501.10(6)
_computing_cell_refinement 'DENZO-SMN (Otwinowski & Minor, 1996)'
_computing_data_collection 'COLLECT (Nonius, 1999)'
_computing_data_reduction 'DENZO-SMN (Otwinowski & Minor, 1996)'
_computing_molecular_graphics 'ORTEX (McArdle, 1995)'
_computing_publication_material 'local program'
_computing_structure_refinement 'SHELXL-97 (Sheldrick, 1997)'
_computing_structure_solution 'SHELXS-97 (Sheldrick, 1990)'
_diffrn_ambient_temperature 150(2)
_diffrn_detector_area_resol_mean 9.091
_diffrn_measured_fraction_theta_full 0.995
_diffrn_measured_fraction_theta_max 0.995
_diffrn_measurement_device_type 'Nonius KappaCCD area detector diffractometer'
_diffrn_measurement_method
;
   Detector set at 30mm from sample with different 2theta offsets 
   1 degree phi exposures for chi=0 degree settings
   1 degree omega exposures for chi=90 degree settings
;
_diffrn_radiation_monochromator graphite
_diffrn_radiation_source 'fine-focus sealed tube'
_diffrn_radiation_type MoK\a
_diffrn_radiation_wavelength 0.71073
_diffrn_reflns_av_R_equivalents 0.0304
_diffrn_reflns_av_sigmaI/netI 0.0378
_diffrn_reflns_limit_h_max 16
_diffrn_reflns_limit_h_min -16
_diffrn_reflns_limit_k_max 18
_diffrn_reflns_limit_k_min -18
_diffrn_reflns_limit_l_max 19
_diffrn_reflns_limit_l_min -19
_diffrn_reflns_number 58348
_diffrn_reflns_theta_full 26.00
_diffrn_reflns_theta_max 26.00
_diffrn_reflns_theta_min 1.79
_exptl_absorpt_coefficient_mu 0.178
_exptl_absorpt_correction_T_max 0.9686
_exptl_absorpt_correction_T_min 0.9005
_exptl_absorpt_correction_type multi-scan
_exptl_absorpt_process_details
;
 Using multiple and symmetry-related data measurements via the program SORTAV
 See R.H. Blessing, Acta Cryst (1995), A51, 33-38 
;
_exptl_crystal_colour colourless
_exptl_crystal_density_diffrn 1.717
_exptl_crystal_density_method 'not measured'
_exptl_crystal_description prism
_exptl_crystal_F_000 1276
_exptl_crystal_size_max 0.60
_exptl_crystal_size_mid 0.36
_exptl_crystal_size_min 0.18
_refine_diff_density_max 0.507
_refine_diff_density_min -0.257
_refine_diff_density_rms 0.042
_refine_ls_extinction_coef 0.0048(11)
_refine_ls_extinction_expression Fc^*^=kFc[1+0.001xFc^2^\l^3^/sin(2\q)]^-1/4^
_refine_ls_extinction_method SHELXL
_refine_ls_goodness_of_fit_ref 1.034
_refine_ls_hydrogen_treatment mixed
_refine_ls_matrix_type full
_refine_ls_number_parameters 803
_refine_ls_number_reflns 9800
_refine_ls_number_restraints 333
_refine_ls_restrained_S_all 1.022
_refine_ls_R_factor_all 0.0405
_refine_ls_R_factor_gt 0.0355
_refine_ls_shift/su_max 0.000
_refine_ls_shift/su_mean 0.000
_refine_ls_structure_factor_coef Fsqd
_refine_ls_weighting_details 'calc w=1/[\s^2^(Fo^2^)+(0.0394P)^2^+1.0052P] where P=(Fo^2^+2Fc^2^)/3'
_refine_ls_weighting_scheme calc
_refine_ls_wR_factor_gt 0.0928
_refine_ls_wR_factor_ref 0.0972
_reflns_number_gt 8664
_reflns_number_total 9800
_reflns_threshold_expression >2sigma(I)
_cod_data_source_file 903788hsup1.cif
_cod_data_source_block mb56
_cod_depositor_comments
;
The following automatic conversions were performed:

'_symmetry_cell_setting' value 'Triclinic' changed to 'triclinic'
according to /home/saulius/struct/CIF-dictionaries/cif_core.dic
dictionary named 'cif_core.dic' version 2.4.2 from 2011-04-26.

Automatic conversion script
Id: cif_fix_values 1891 2012-01-12 08:04:46Z andrius 
;
_cod_original_sg_symbol_H-M P-1
_cod_database_code 7110591

loop_
_symmetry_equiv_pos_as_xyz
'x, y, z'
'-x, -y, -z'

loop_
_atom_site_label
_atom_site_type_symbol
_atom_site_fract_x
_atom_site_fract_y
_atom_site_fract_z
_atom_site_U_iso_or_equiv
_atom_site_adp_type
_atom_site_occupancy
_atom_site_symmetry_multiplicity
_atom_site_calc_flag
_atom_site_refinement_flags
N1 N -0.13238(11) 0.10290(11) 0.29168(9) 0.0312(3) Uani 1 1 d .
B1 B -0.03782(13) 0.19807(14) 0.27616(11) 0.0257(3) Uani 1 1 d D
C111 C -0.09998(12) 0.23499(11) 0.21671(10) 0.0262(3) Uani 1 1 d D
C112 C -0.21159(12) 0.21430(12) 0.20633(10) 0.0288(3) Uani 1 1 d D
C113 C -0.26140(14) 0.24460(14) 0.15302(11) 0.0349(3) Uani 1 1 d D
C114 C -0.19789(16) 0.29968(14) 0.10774(11) 0.0402(4) Uani 1 1 d D
C115 C -0.08622(16) 0.32339(14) 0.11616(11) 0.0391(4) Uani 1 1 d D
C116 C -0.04026(13) 0.29217(13) 0.17017(11) 0.0313(3) Uani 1 1 d D
F112 F -0.27976(7) 0.16342(8) 0.25065(7) 0.0363(2) Uani 1 1 d .
F113 F -0.36956(8) 0.22412(9) 0.14830(8) 0.0475(3) Uani 1 1 d .
F114 F -0.24433(11) 0.33220(10) 0.05770(8) 0.0591(3) Uani 1 1 d .
F115 F -0.02305(10) 0.37787(10) 0.07250(8) 0.0553(3) Uani 1 1 d .
F116 F 0.07147(8) 0.32337(8) 0.18072(7) 0.0386(2) Uani 1 1 d .
C121 C 0.03194(12) 0.13430(12) 0.21031(10) 0.0261(3) Uani 1 1 d D
C122 C -0.02461(12) 0.02577(13) 0.13147(10) 0.0287(3) Uani 1 1 d D
C123 C 0.02708(14) -0.03710(13) 0.07732(10) 0.0327(3) Uani 1 1 d D
C124 C 0.14309(14) 0.01033(14) 0.09886(11) 0.0351(3) Uani 1 1 d D
C125 C 0.20411(13) 0.11875(14) 0.17439(11) 0.0338(3) Uani 1 1 d D
C126 C 0.14877(12) 0.17816(13) 0.22783(10) 0.0293(3) Uani 1 1 d D
F122 F -0.13852(7) -0.02537(8) 0.10405(6) 0.0359(2) Uani 1 1 d .
F123 F -0.03460(9) -0.14301(8) 0.00393(7) 0.0439(2) Uani 1 1 d .
F124 F 0.19515(10) -0.04871(10) 0.04698(7) 0.0499(3) Uani 1 1 d .
F125 F 0.31714(8) 0.16573(10) 0.19780(7) 0.0470(3) Uani 1 1 d .
F126 F 0.21540(7) 0.28395(8) 0.30053(7) 0.0398(2) Uani 1 1 d .
C131 C 0.03810(11) 0.29884(12) 0.38597(10) 0.0273(3) Uani 1 1 d D
C132 C 0.07807(12) 0.27288(13) 0.44921(11) 0.0317(3) Uani 1 1 d D
C133 C 0.13949(14) 0.35149(15) 0.54369(11) 0.0382(4) Uani 1 1 d D
C134 C 0.16695(13) 0.46337(15) 0.57798(11) 0.0392(4) Uani 1 1 d D
C135 C 0.13270(13) 0.49483(13) 0.51794(11) 0.0356(4) Uani 1 1 d D
C136 C 0.06865(12) 0.41303(13) 0.42486(11) 0.0303(3) Uani 1 1 d D
F132 F 0.05843(8) 0.16548(8) 0.41853(6) 0.0377(2) Uani 1 1 d .
F133 F 0.17342(10) 0.31996(10) 0.60171(7) 0.0544(3) Uani 1 1 d .
F134 F 0.22759(9) 0.54144(9) 0.66920(7) 0.0538(3) Uani 1 1 d .
F135 F 0.16137(8) 0.60446(8) 0.54986(7) 0.0455(2) Uani 1 1 d .
F136 F 0.03658(8) 0.45168(7) 0.37203(6) 0.0375(2) Uani 1 1 d .
C2 C -0.19380(10) 0.02977(11) 0.30119(9) 0.0188(2) Uani 1 1 d .
B2 B -0.27961(13) -0.07925(13) 0.30385(11) 0.0252(3) Uani 1 1 d D
C211 C -0.40294(12) -0.08989(12) 0.27203(10) 0.0274(3) Uani 1 1 d D
C212 C -0.48169(13) -0.08568(13) 0.32782(11) 0.0316(3) Uani 1 1 d D
C213 C -0.58230(13) -0.08944(14) 0.29909(13) 0.0386(4) Uani 1 1 d D
C214 C -0.60839(13) -0.09619(15) 0.21203(13) 0.0412(4) Uani 1 1 d D
C215 C -0.53331(14) -0.09995(15) 0.15355(12) 0.0403(4) Uani 1 1 d D
C216 C -0.43438(13) -0.09787(13) 0.18408(11) 0.0328(3) Uani 1 1 d D
F212 F -0.46365(8) -0.07737(9) 0.41557(7) 0.0437(2) Uani 1 1 d .
F213 F -0.65507(9) -0.08656(11) 0.35708(9) 0.0581(3) Uani 1 1 d .
F214 F -0.70597(9) -0.10020(11) 0.18363(9) 0.0619(3) Uani 1 1 d .
F215 F -0.55635(10) -0.10636(11) 0.06781(8) 0.0599(3) Uani 1 1 d .
F216 F -0.36449(8) -0.10274(9) 0.12342(6) 0.0431(2) Uani 1 1 d .
C221 C -0.25531(12) -0.18232(12) 0.22574(10) 0.0274(3) Uani 1 1 d D
C222 C -0.33668(13) -0.29157(13) 0.16201(11) 0.0333(3) Uani 1 1 d D
C223 C -0.31216(15) -0.37723(14) 0.10006(11) 0.0406(4) Uani 1 1 d D
C224 C -0.20171(16) -0.35377(15) 0.09818(11) 0.0414(4) Uani 1 1 d D
C225 C -0.11736(13) -0.24675(15) 0.15807(11) 0.0349(3) Uani 1 1 d D
C226 C -0.14523(12) -0.16513(13) 0.22206(10) 0.0295(3) Uani 1 1 d D
F222 F -0.44719(8) -0.32042(8) 0.15857(7) 0.0432(2) Uani 1 1 d .
F223 F -0.39409(10) -0.48213(9) 0.04160(8) 0.0575(3) Uani 1 1 d .
F224 F -0.17600(11) -0.43488(10) 0.03781(8) 0.0606(3) Uani 1 1 d .
F225 F -0.00964(8) -0.22243(9) 0.15402(7) 0.0453(2) Uani 1 1 d .
F226 F -0.05832(7) -0.06392(8) 0.28324(7) 0.0357(2) Uani 1 1 d .
C231 C -0.25005(12) -0.06231(12) 0.41189(10) 0.0267(3) Uani 1 1 d D
C232 C -0.18036(12) 0.03800(12) 0.49457(10) 0.0276(3) Uani 1 1 d D
C233 C -0.15390(13) 0.04660(13) 0.58336(10) 0.0302(3) Uani 1 1 d D
C234 C -0.20192(13) -0.04807(14) 0.59356(11) 0.0320(3) Uani 1 1 d D
C235 C -0.27356(13) -0.15021(14) 0.51410(11) 0.0322(3) Uani 1 1 d D
C236 C -0.29554(12) -0.15495(13) 0.42670(11) 0.0306(3) Uani 1 1 d D
F232 F -0.13552(8) 0.13704(7) 0.49350(6) 0.0375(2) Uani 1 1 d .
F233 F -0.08500(9) 0.14695(8) 0.65976(6) 0.0427(2) Uani 1 1 d .
F234 F -0.18195(8) -0.04053(9) 0.67997(7) 0.0421(2) Uani 1 1 d .
F235 F -0.32081(8) -0.24385(9) 0.52238(7) 0.0445(2) Uani 1 1 d .
F236 F -0.36964(8) -0.25680(8) 0.35225(7) 0.0414(2) Uani 1 1 d .
C3 C 0.35295(12) 0.56391(12) 0.30501(11) 0.0299(3) Uani 1 1 d D
C311 C 0.38735(12) 0.48301(13) 0.23888(11) 0.0301(3) Uani 1 1 d D
C312 C 0.31617(13) 0.39593(13) 0.14673(11) 0.0317(3) Uani 1 1 d D
H312 H 0.2460 0.3918 0.1272 0.038 Uiso 1 1 calc R
C313 C 0.34777(14) 0.31678(14) 0.08492(11) 0.0366(3) Uani 1 1 d D
H313 H 0.2982 0.2566 0.0241 0.044 Uiso 1 1 calc R
C314 C 0.45264(15) 0.32535(15) 0.11195(12) 0.0409(4) Uani 1 1 d D
H314 H 0.4751 0.2719 0.0687 0.049 Uiso 1 1 calc R
C315 C 0.52443(14) 0.41139(15) 0.20150(12) 0.0390(4) Uani 1 1 d D
H315 H 0.5961 0.4171 0.2189 0.047 Uiso 1 1 calc R
C316 C 0.49220(13) 0.48867(14) 0.26537(11) 0.0335(3) Uani 1 1 d D
H316 H 0.5407 0.5459 0.3274 0.040 Uiso 1 1 calc R
C321 C 0.38738(12) 0.61113(13) 0.40900(11) 0.0320(3) Uani 1 1 d D
C322 C 0.39772(13) 0.54494(14) 0.44714(11) 0.0339(3) Uani 1 1 d D
H322 H 0.3852 0.4698 0.4048 0.041 Uiso 1 1 calc R
C323 C 0.42616(14) 0.58974(16) 0.54655(12) 0.0399(4) Uani 1 1 d D
H323 H 0.4312 0.5443 0.5721 0.048 Uiso 1 1 calc R
C324 C 0.44728(15) 0.69982(16) 0.60905(12) 0.0449(4) Uani 1 1 d D
H324 H 0.4677 0.7299 0.6771 0.054 Uiso 1 1 calc R
C325 C 0.43870(16) 0.76648(15) 0.57261(13) 0.0456(4) Uani 1 1 d D
H325 H 0.4537 0.8423 0.6157 0.055 Uiso 1 1 calc R
C326 C 0.40829(14) 0.72286(14) 0.47364(12) 0.0386(4) Uani 1 1 d D
H326 H 0.4015 0.7685 0.4491 0.046 Uiso 1 1 calc R
C331 C 0.28214(13) 0.59717(12) 0.26870(11) 0.0312(3) Uani 1 1 d D
C332 C 0.20179(14) 0.62222(13) 0.31835(12) 0.0370(4) Uani 1 1 d D
H332 H 0.1973 0.6211 0.3776 0.044 Uiso 1 1 calc R
C333 C 0.13000(16) 0.64824(15) 0.28134(14) 0.0451(4) Uani 1 1 d D
H333 H 0.0740 0.6620 0.3136 0.054 Uiso 1 1 calc R
C334 C 0.13933(17) 0.65438(16) 0.19704(14) 0.0479(4) Uani 1 1 d D
H334 H 0.0900 0.6731 0.1722 0.058 Uiso 1 1 calc R
C335 C 0.21985(16) 0.63349(14) 0.14848(12) 0.0415(4) Uani 1 1 d D
H335 H 0.2268 0.6402 0.0918 0.050 Uiso 1 1 calc R
C336 C 0.28983(14) 0.60295(13) 0.18231(11) 0.0339(3) Uani 1 1 d D
H336 H 0.3430 0.5859 0.1476 0.041 Uiso 1 1 calc R

loop_
_atom_site_aniso_label
_atom_site_aniso_U_11
_atom_site_aniso_U_22
_atom_site_aniso_U_33
_atom_site_aniso_U_23
_atom_site_aniso_U_13
_atom_site_aniso_U_12
N1 0.0325(7) 0.0358(7) 0.0251(6) 0.0106(5) 0.0053(5) 0.0205(6)
B1 0.0243(7) 0.0259(8) 0.0242(7) 0.0107(6) 0.0057(6) 0.0110(6)
C111 0.0302(7) 0.0212(7) 0.0225(6) 0.0075(5) 0.0055(5) 0.0115(6)
C112 0.0330(8) 0.0269(7) 0.0264(7) 0.0124(6) 0.0067(6) 0.0143(6)
C113 0.0386(8) 0.0335(8) 0.0309(7) 0.0117(7) 0.0027(6) 0.0200(7)
C114 0.0583(11) 0.0364(9) 0.0306(8) 0.0170(7) 0.0033(7) 0.0256(8)
C115 0.0579(11) 0.0311(8) 0.0306(8) 0.0184(7) 0.0138(7) 0.0186(8)
C116 0.0351(8) 0.0262(7) 0.0291(7) 0.0119(6) 0.0101(6) 0.0127(6)
F112 0.0299(5) 0.0449(5) 0.0453(5) 0.0285(5) 0.0136(4) 0.0198(4)
F113 0.0425(5) 0.0561(7) 0.0515(6) 0.0262(5) 0.0032(4) 0.0298(5)
F114 0.0797(8) 0.0627(7) 0.0531(6) 0.0383(6) 0.0041(6) 0.0380(6)
F115 0.0761(8) 0.0518(7) 0.0506(6) 0.0384(6) 0.0242(6) 0.0249(6)
F116 0.0363(5) 0.0352(5) 0.0446(5) 0.0222(4) 0.0174(4) 0.0134(4)
C121 0.0286(7) 0.0276(7) 0.0251(7) 0.0149(6) 0.0084(5) 0.0131(6)
C122 0.0301(7) 0.0307(8) 0.0255(7) 0.0151(6) 0.0084(6) 0.0128(6)
C123 0.0460(9) 0.0290(8) 0.0238(7) 0.0117(6) 0.0097(6) 0.0190(7)
C124 0.0491(9) 0.0450(9) 0.0309(7) 0.0226(7) 0.0185(7) 0.0340(8)
C125 0.0309(8) 0.0485(10) 0.0355(8) 0.0272(8) 0.0134(6) 0.0226(7)
C126 0.0289(7) 0.0308(8) 0.0269(7) 0.0141(6) 0.0074(6) 0.0125(6)
F122 0.0302(5) 0.0333(5) 0.0278(4) 0.0081(4) 0.0041(3) 0.0080(4)
F123 0.0610(6) 0.0323(5) 0.0300(5) 0.0076(4) 0.0120(4) 0.0224(5)
F124 0.0644(7) 0.0629(7) 0.0444(5) 0.0248(5) 0.0262(5) 0.0500(6)
F125 0.0311(5) 0.0685(7) 0.0499(6) 0.0309(5) 0.0159(4) 0.0281(5)
F126 0.0268(4) 0.0360(5) 0.0382(5) 0.0100(4) 0.0069(4) 0.0076(4)
C131 0.0229(7) 0.0294(8) 0.0256(7) 0.0097(6) 0.0080(5) 0.0127(6)
C132 0.0290(7) 0.0321(8) 0.0304(7) 0.0101(6) 0.0063(6) 0.0170(6)
C133 0.0370(8) 0.0480(10) 0.0282(7) 0.0120(7) 0.0040(6) 0.0261(8)
C134 0.0293(8) 0.0408(9) 0.0263(7) 0.0008(7) 0.0004(6) 0.0153(7)
C135 0.0284(7) 0.0271(8) 0.0362(8) 0.0058(7) 0.0086(6) 0.0104(6)
C136 0.0263(7) 0.0292(8) 0.0302(7) 0.0115(6) 0.0095(6) 0.0116(6)
F132 0.0437(5) 0.0360(5) 0.0332(5) 0.0116(4) 0.0014(4) 0.0245(4)
F133 0.0666(7) 0.0653(7) 0.0322(5) 0.0140(5) -0.0028(5) 0.0430(6)
F134 0.0491(6) 0.0511(6) 0.0301(5) -0.0040(5) -0.0064(4) 0.0233(5)
F135 0.0409(5) 0.0269(5) 0.0439(5) 0.0037(4) 0.0069(4) 0.0095(4)
F136 0.0449(5) 0.0267(5) 0.0354(5) 0.0140(4) 0.0085(4) 0.0130(4)
C2 0.0181(6) 0.0193(6) 0.0194(6) 0.0099(5) 0.0049(5) 0.0085(5)
B2 0.0242(8) 0.0243(8) 0.0273(7) 0.0136(6) 0.0067(6) 0.0101(6)
C211 0.0244(7) 0.0235(7) 0.0319(7) 0.0129(6) 0.0061(6) 0.0097(6)
C212 0.0308(7) 0.0299(8) 0.0363(8) 0.0171(7) 0.0100(6) 0.0149(6)
C213 0.0305(8) 0.0360(9) 0.0513(10) 0.0190(8) 0.0153(7) 0.0195(7)
C214 0.0274(8) 0.0378(9) 0.0560(10) 0.0196(8) 0.0014(7) 0.0170(7)
C215 0.0360(9) 0.0405(9) 0.0391(9) 0.0186(8) -0.0029(7) 0.0144(7)
C216 0.0285(7) 0.0329(8) 0.0320(7) 0.0142(7) 0.0048(6) 0.0116(6)
F212 0.0422(5) 0.0649(7) 0.0435(5) 0.0340(5) 0.0231(4) 0.0329(5)
F213 0.0415(6) 0.0782(8) 0.0697(7) 0.0363(7) 0.0294(5) 0.0402(6)
F214 0.0382(6) 0.0742(8) 0.0809(8) 0.0370(7) 0.0032(5) 0.0341(6)
F215 0.0517(6) 0.0815(9) 0.0481(6) 0.0347(6) -0.0042(5) 0.0292(6)
F216 0.0369(5) 0.0634(7) 0.0317(5) 0.0254(5) 0.0092(4) 0.0229(5)
C221 0.0306(7) 0.0285(7) 0.0266(7) 0.0149(6) 0.0077(6) 0.0150(6)
C222 0.0317(8) 0.0333(8) 0.0325(7) 0.0150(7) 0.0052(6) 0.0142(7)
C223 0.0489(10) 0.0301(8) 0.0302(8) 0.0066(7) -0.0014(7) 0.0166(8)
C224 0.0558(11) 0.0431(10) 0.0276(7) 0.0096(7) 0.0061(7) 0.0337(9)
C225 0.0380(8) 0.0465(10) 0.0302(7) 0.0189(7) 0.0093(6) 0.0281(8)
C226 0.0330(8) 0.0310(8) 0.0272(7) 0.0147(6) 0.0058(6) 0.0167(6)
F222 0.0302(5) 0.0326(5) 0.0476(5) 0.0111(4) 0.0026(4) 0.0076(4)
F223 0.0585(7) 0.0314(6) 0.0498(6) -0.0007(5) -0.0072(5) 0.0158(5)
F224 0.0758(8) 0.0552(7) 0.0411(6) 0.0005(5) 0.0050(5) 0.0480(6)
F225 0.0442(6) 0.0625(7) 0.0404(5) 0.0210(5) 0.0134(4) 0.0390(5)
F226 0.0269(4) 0.0328(5) 0.0433(5) 0.0144(4) 0.0049(4) 0.0149(4)
C231 0.0268(7) 0.0311(8) 0.0291(7) 0.0174(6) 0.0107(6) 0.0162(6)
C232 0.0309(7) 0.0282(7) 0.0299(7) 0.0159(6) 0.0115(6) 0.0170(6)
C233 0.0332(8) 0.0344(8) 0.0253(7) 0.0118(6) 0.0074(6) 0.0208(7)
C234 0.0350(8) 0.0475(9) 0.0310(7) 0.0248(7) 0.0139(6) 0.0279(7)
C235 0.0306(8) 0.0383(9) 0.0425(8) 0.0284(7) 0.0160(6) 0.0189(7)
C236 0.0270(7) 0.0320(8) 0.0337(7) 0.0169(7) 0.0082(6) 0.0134(6)
F232 0.0542(6) 0.0260(5) 0.0286(4) 0.0128(4) 0.0083(4) 0.0158(4)
F233 0.0567(6) 0.0395(5) 0.0261(4) 0.0100(4) 0.0017(4) 0.0240(5)
F234 0.0501(6) 0.0621(7) 0.0348(5) 0.0323(5) 0.0152(4) 0.0342(5)
F235 0.0462(6) 0.0482(6) 0.0550(6) 0.0393(5) 0.0177(5) 0.0197(5)
F236 0.0403(5) 0.0324(5) 0.0406(5) 0.0201(4) 0.0050(4) 0.0047(4)
C3 0.0280(7) 0.0261(7) 0.0332(7) 0.0169(6) 0.0074(6) 0.0074(6)
C311 0.0317(8) 0.0284(8) 0.0328(7) 0.0183(6) 0.0080(6) 0.0124(6)
C312 0.0300(7) 0.0338(8) 0.0336(8) 0.0196(7) 0.0080(6) 0.0130(6)
C313 0.0420(9) 0.0342(8) 0.0314(8) 0.0151(7) 0.0064(7) 0.0167(7)
C314 0.0490(10) 0.0434(10) 0.0398(9) 0.0209(8) 0.0150(7) 0.0288(8)
C315 0.0369(9) 0.0444(10) 0.0439(9) 0.0243(8) 0.0099(7) 0.0230(8)
C316 0.0331(8) 0.0330(8) 0.0351(8) 0.0192(7) 0.0051(6) 0.0131(7)
C321 0.0300(7) 0.0307(8) 0.0318(7) 0.0155(6) 0.0066(6) 0.0106(6)
C322 0.0304(8) 0.0353(8) 0.0355(8) 0.0189(7) 0.0067(6) 0.0129(7)
C323 0.0354(8) 0.0515(10) 0.0381(8) 0.0271(8) 0.0085(7) 0.0188(8)
C324 0.0402(9) 0.0536(11) 0.0300(8) 0.0171(8) 0.0060(7) 0.0158(8)
C325 0.0482(10) 0.0344(9) 0.0365(9) 0.0102(7) 0.0078(7) 0.0117(8)
C326 0.0419(9) 0.0316(8) 0.0371(8) 0.0160(7) 0.0091(7) 0.0132(7)
C331 0.0332(8) 0.0256(7) 0.0327(7) 0.0142(6) 0.0064(6) 0.0120(6)
C332 0.0408(9) 0.0310(8) 0.0408(8) 0.0177(7) 0.0128(7) 0.0178(7)
C333 0.0472(10) 0.0410(10) 0.0533(10) 0.0214(8) 0.0149(8) 0.0274(8)
C334 0.0557(11) 0.0393(10) 0.0499(10) 0.0170(8) 0.0012(8) 0.0287(9)
C335 0.0579(11) 0.0323(9) 0.0329(8) 0.0142(7) 0.0025(7) 0.0217(8)
C336 0.0392(8) 0.0278(8) 0.0311(7) 0.0129(6) 0.0054(6) 0.0141(7)

loop_
_atom_type_symbol
_atom_type_description
_atom_type_scat_dispersion_real
_atom_type_scat_dispersion_imag
_atom_type_scat_source
C C 0.0033 0.0016 'International Tables Vol C Tables 4.2.6.8 and 6.1.1.4'
H H 0.0000 0.0000 'International Tables Vol C Tables 4.2.6.8 and 6.1.1.4'
B B 0.0013 0.0007 'International Tables Vol C Tables 4.2.6.8 and 6.1.1.4'
F F 0.0171 0.0103 'International Tables Vol C Tables 4.2.6.8 and 6.1.1.4'
N N 0.0061 0.0033 'International Tables Vol C Tables 4.2.6.8 and 6.1.1.4'

loop_
_geom_angle_atom_site_label_1
_geom_angle_atom_site_label_2
_geom_angle_atom_site_label_3
_geom_angle
C2 N1 B1 173.55(14)
N1 B1 C111 108.41(11)
N1 B1 C131 104.75(11)
C111 B1 C131 115.21(12)
N1 B1 C121 103.76(11)
C111 B1 C121 111.02(11)
C131 B1 C121 112.75(11)
C112 C111 C116 113.71(13)
C112 C111 B1 126.01(12)
C116 C111 B1 120.28(13)
F112 C112 C111 120.87(12)
F112 C112 C113 115.16(13)
C111 C112 C113 123.95(14)
F113 C113 C114 120.12(14)
F113 C113 C112 120.49(14)
C114 C113 C112 119.35(15)
F114 C114 C113 120.05(16)
F114 C114 C115 120.63(15)
C113 C114 C115 119.31(14)
F115 C115 C116 120.89(16)
F115 C115 C114 119.79(15)
C116 C115 C114 119.31(14)
F116 C116 C115 116.85(14)
F116 C116 C111 118.76(13)
C115 C116 C111 124.35(15)
C122 C121 C126 113.48(13)
C122 C121 B1 120.91(12)
C126 C121 B1 125.57(12)
F122 C122 C123 115.74(13)
F122 C122 C121 119.65(13)
C123 C122 C121 124.61(14)
F123 C123 C124 120.18(14)
F123 C123 C122 120.59(14)
C124 C123 C122 119.24(14)
F124 C124 C125 120.70(15)
F124 C124 C123 120.33(15)
C125 C124 C123 118.97(14)
F125 C125 C124 119.92(14)
F125 C125 C126 120.17(14)
C124 C125 C126 119.88(14)
F126 C126 C125 115.80(13)
F126 C126 C121 120.44(13)
C125 C126 C121 123.76(14)
C136 C131 C132 113.85(13)
C136 C131 B1 126.02(13)
C132 C131 B1 120.13(13)
F132 C132 C133 116.37(14)
F132 C132 C131 119.55(13)
C133 C132 C131 124.08(15)
F133 C133 C134 119.83(14)
F133 C133 C132 120.93(15)
C134 C133 C132 119.24(15)
F134 C134 C135 120.31(16)
F134 C134 C133 120.30(16)
C135 C134 C133 119.39(14)
F135 C135 C134 119.98(14)
F135 C135 C136 120.54(15)
C134 C135 C136 119.48(15)
F136 C136 C135 115.22(14)
F136 C136 C131 120.88(13)
C135 C136 C131 123.91(15)
N1 C2 B2 174.50(14)
C2 B2 C231 109.12(11)
C2 B2 C211 103.56(11)
C231 B2 C211 115.13(11)
C2 B2 C221 104.98(11)
C231 B2 C221 108.82(11)
C211 B2 C221 114.51(11)
C212 C211 C216 113.67(13)
C212 C211 B2 126.08(13)
C216 C211 B2 120.14(12)
F212 C212 C213 115.40(13)
F212 C212 C211 121.05(13)
C213 C212 C211 123.54(15)
F213 C213 C214 119.92(14)
F213 C213 C212 119.83(15)
C214 C213 C212 120.26(15)
F214 C214 C213 120.54(16)
F214 C214 C215 120.47(16)
C213 C214 C215 118.99(14)
F215 C215 C214 120.42(15)
F215 C215 C216 120.52(16)
C214 C215 C216 119.06(15)
F216 C216 C215 116.44(14)
F216 C216 C211 119.10(13)
C215 C216 C211 124.46(15)
C222 C221 C226 114.03(13)
C222 C221 B2 125.59(13)
C226 C221 B2 120.34(13)
F222 C222 C223 115.98(14)
F222 C222 C221 120.32(14)
C223 C222 C221 123.69(15)
F223 C223 C224 119.48(15)
F223 C223 C222 121.21(16)
C224 C223 C222 119.31(15)
F224 C224 C225 119.77(16)
F224 C224 C223 120.40(16)
C225 C224 C223 119.83(15)
F225 C225 C224 120.03(14)
F225 C225 C226 121.04(15)
C224 C225 C226 118.93(15)
F226 C226 C225 116.11(13)
F226 C226 C221 119.81(13)
C225 C226 C221 124.08(14)
C232 C231 C236 113.62(13)
C232 C231 B2 126.45(13)
C236 C231 B2 119.93(13)
F232 C232 C231 120.71(12)
F232 C232 C233 115.23(13)
C231 C232 C233 124.03(14)
F233 C233 C234 120.10(13)
F233 C233 C232 120.26(14)
C234 C233 C232 119.60(14)
F234 C234 C233 120.55(14)
F234 C234 C235 120.39(14)
C233 C234 C235 119.03(13)
F235 C235 C234 119.97(13)
F235 C235 C236 120.80(14)
C234 C235 C236 119.23(14)
F236 C236 C235 116.44(13)
F236 C236 C231 119.07(13)
C235 C236 C231 124.45(14)
C331 C3 C311 120.48(13)
C331 C3 C321 119.04(13)
C311 C3 C321 120.47(13)
C316 C311 C312 118.66(14)
C316 C311 C3 120.71(14)
C312 C311 C3 120.62(14)
C313 C312 C311 120.48(14)
C312 C313 C314 119.79(15)
C315 C314 C313 120.49(15)
C316 C315 C314 120.29(15)
C315 C316 C311 120.22(15)
C326 C321 C322 118.76(14)
C326 C321 C3 120.70(14)
C322 C321 C3 120.52(14)
C323 C322 C321 119.79(16)
C324 C323 C322 120.76(16)
C323 C324 C325 120.13(16)
C326 C325 C324 120.13(17)
C325 C326 C321 120.40(16)
C332 C331 C336 118.90(14)
C332 C331 C3 120.05(14)
C336 C331 C3 121.03(14)
C333 C332 C331 120.30(16)
C332 C333 C334 119.97(17)
C333 C334 C335 120.81(16)
C336 C335 C334 120.15(16)
C335 C336 C331 119.80(15)

loop_
_geom_bond_atom_site_label_1
_geom_bond_atom_site_label_2
_geom_bond_distance
N1 C2 1.1439(18)
N1 B1 1.593(2)
B1 C111 1.636(2)
B1 C131 1.644(2)
B1 C121 1.646(2)
C111 C112 1.384(2)
C111 C116 1.391(2)
C112 F112 1.3542(17)
C112 C113 1.385(2)
C113 F113 1.3426(19)
C113 C114 1.374(2)
C114 F114 1.3458(18)
C114 C115 1.375(3)
C115 F115 1.3470(19)
C115 C116 1.374(2)
C116 F116 1.3534(18)
C121 C122 1.389(2)
C121 C126 1.393(2)
C122 F122 1.3535(17)
C122 C123 1.380(2)
C123 F123 1.3434(18)
C123 C124 1.379(2)
C124 F124 1.3385(17)
C124 C125 1.374(2)
C125 F125 1.3430(18)
C125 C126 1.385(2)
C126 F126 1.3490(17)
C131 C136 1.388(2)
C131 C132 1.389(2)
C132 F132 1.3476(18)
C132 C133 1.384(2)
C133 F133 1.3454(19)
C133 C134 1.374(2)
C134 F134 1.3443(17)
C134 C135 1.373(2)
C135 F135 1.3457(19)
C135 C136 1.384(2)
C136 F136 1.3516(18)
C2 B2 1.5831(19)
B2 C231 1.634(2)
B2 C211 1.636(2)
B2 C221 1.644(2)
C211 C212 1.387(2)
C211 C216 1.389(2)
C212 F212 1.3502(18)
C212 C213 1.381(2)
C213 F213 1.3480(19)
C213 C214 1.368(2)
C214 F214 1.3395(18)
C214 C215 1.377(3)
C215 F215 1.3421(19)
C215 C216 1.382(2)
C216 F216 1.3496(18)
C221 C222 1.386(2)
C221 C226 1.392(2)
C222 F222 1.3521(18)
C222 C223 1.386(2)
C223 F223 1.3395(19)
C223 C224 1.375(2)
C224 F224 1.3412(18)
C224 C225 1.371(2)
C225 F225 1.3436(18)
C225 C226 1.384(2)
C226 F226 1.3454(17)
C231 C232 1.383(2)
C231 C236 1.392(2)
C232 F232 1.3550(17)
C232 C233 1.383(2)
C233 F233 1.3378(18)
C233 C234 1.376(2)
C234 F234 1.3378(16)
C234 C235 1.377(2)
C235 F235 1.3447(18)
C235 C236 1.377(2)
C236 F236 1.3528(18)
C3 C331 1.441(2)
C3 C311 1.445(2)
C3 C321 1.453(2)
C311 C316 1.412(2)
C311 C312 1.413(2)
C312 C313 1.380(2)
C313 C314 1.394(2)
C314 C315 1.387(2)
C315 C316 1.379(2)
C321 C326 1.409(2)
C321 C322 1.409(2)
C322 C323 1.385(2)
C323 C324 1.382(3)
C324 C325 1.387(3)
C325 C326 1.383(2)
C331 C332 1.412(2)
C331 C336 1.414(2)
C332 C333 1.375(2)
C333 C334 1.385(3)
C334 C335 1.387(3)
C335 C336 1.380(2)
